data_7028381
loop_
_publ_author_name
'Tian, Yuyang'
'Allan, Phoebe K.'
'Renouf, Catherine L.'
'He, Xiang'
'McCormick, Laura J.'
'Morris, Russell E.'

_publ_section_title
;
 Synthesis and structural characterization of a single-crystal to
 single-crystal transformable coordination polymer.
;
_journal_issue 4
_journal_name_full 'Dalton transactions (Cambridge, England : 2003)'
_journal_page_first 1519
_journal_page_last 1523
_journal_paper_doi 10.1039/c3dt52579a
_journal_volume 43
_journal_year 2014
_chemical_formula_sum 'C26 H14.5 Cu3 N2 O14.25 S2'
_chemical_formula_weight 837.64
_chemical_name_common 'dehydrated compound 2'
_chemical_name_systematic
;
 ?
;
_space_group_IT_number 14
_symmetry_cell_setting monoclinic
_symmetry_space_group_name_Hall '-P 2ybc'
_symmetry_space_group_name_H-M 'P 1 21/c 1'
_atom_sites_solution_hydrogens geom
_atom_sites_solution_primary direct
_atom_sites_solution_secondary difmap
_audit_creation_method SHELXL-97
_cell_angle_alpha 90.000(5)
_cell_angle_beta 95.342(5)
_cell_angle_gamma 90.000(5)
_cell_formula_units_Z 4
_cell_length_a 10.075(5)
_cell_length_b 12.806(5)
_cell_length_c 19.502(5)
_cell_measurement_reflns_used 2610
_cell_measurement_temperature 500(2)
_cell_measurement_theta_max 22.79
_cell_measurement_theta_min 2.96
_cell_volume 2505.2(17)
_computing_cell_refinement 'SAINT (Bruker, 2006)'
_computing_data_collection 'APEXII (Bruker, 2006)'
_computing_data_reduction 'SAINT (Bruker, 2006)'
_computing_molecular_graphics 'Bruker SHELXTL'
_computing_publication_material 'Bruker SHELXTL'
_computing_structure_refinement 'SHELXL-97 (Sheldrick, 1997)'
_computing_structure_solution 'SHELXS-97 (Sheldrick, 1997)'
_diffrn_ambient_temperature 500(2)
_diffrn_measured_fraction_theta_full 0.998
_diffrn_measured_fraction_theta_max 0.998
_diffrn_measurement_device_type 'Bruker AXS APEXII'
_diffrn_measurement_method \w-scans
_diffrn_radiation_monochromator 'Si(111) Crystal'
_diffrn_radiation_source '11.3.1 ALS, LBNL. CA'
_diffrn_radiation_type synchrotron
_diffrn_radiation_wavelength 0.77490
_diffrn_reflns_av_R_equivalents 0.0959
_diffrn_reflns_av_unetI/netI 0.0454
_diffrn_reflns_limit_h_max 10
_diffrn_reflns_limit_h_min -10
_diffrn_reflns_limit_k_max 12
_diffrn_reflns_limit_k_min -12
_diffrn_reflns_limit_l_max 19
_diffrn_reflns_limit_l_min -19
_diffrn_reflns_number 23264
_diffrn_reflns_theta_full 22.79
_diffrn_reflns_theta_max 22.79
_diffrn_reflns_theta_min 2.96
_exptl_absorpt_coefficient_mu 3.411
_exptl_absorpt_correction_T_max 1.000
_exptl_absorpt_correction_T_min 0.750
_exptl_absorpt_correction_type multi-scan
_exptl_absorpt_process_details
;
Bruker SADABS
;
_exptl_crystal_colour Green
_exptl_crystal_density_diffrn 2.221
_exptl_crystal_density_method 'not measured'
_exptl_crystal_description Chip
_exptl_crystal_F_000 1670
_exptl_crystal_size_max 0.12
_exptl_crystal_size_mid 0.09
_exptl_crystal_size_min 0.03
_refine_diff_density_max 0.866
_refine_diff_density_min -0.811
_refine_diff_density_rms 0.159
_refine_ls_extinction_method none
_refine_ls_goodness_of_fit_ref 1.045
_refine_ls_hydrogen_treatment constr
_refine_ls_matrix_type full
_refine_ls_number_parameters 301
_refine_ls_number_reflns 2610
_refine_ls_number_restraints 0
_refine_ls_restrained_S_all 1.045
_refine_ls_R_factor_all 0.1038
_refine_ls_R_factor_gt 0.0713
_refine_ls_shift/su_max 0.000
_refine_ls_shift/su_mean 0.000
_refine_ls_structure_factor_coef Fsqd
_refine_ls_weighting_details 'calc w=1/[\s^2^(Fo^2^)+(0.1191P)^2^+22.9504P] where P=(Fo^2^+2Fc^2^)/3'
_refine_ls_weighting_scheme calc
_refine_ls_wR_factor_gt 0.1854
_refine_ls_wR_factor_ref 0.2118
_reflns_number_gt 1836
_reflns_number_total 2610
_reflns_threshold_expression >2\s(I)
_cod_data_source_file c3dt52579a.txt
_cod_data_source_block mor21
_cod_depositor_comments
;
The following automatic conversions were performed:

'_exptl_absorpt_correction_type' value 'Multi-scan' changed to
'multi-scan' according to
/usr/data/users/saulius/automatic-downloads/current/RSC/lib/dictionaries/cif_core.dic
dictionary named 'cif_core.dic' version 2.4.2 from 2011-04-26.

Automatic conversion script
Id: cif_fix_values 2281 2013-09-26 08:29:07Z andrius 
;
_cod_original_sg_symbol_H-M P2(1)/c
_cod_original_formula_sum 'C26 H14.50 Cu3 N2 O14.25 S2'
_cod_database_code 7028381

loop_
_symmetry_equiv_pos_as_xyz
'x, y, z'
'-x, y+1/2, -z+1/2'
'-x, -y, -z'
'x, -y-1/2, z-1/2'

loop_
_atom_site_label
_atom_site_type_symbol
_atom_site_fract_x
_atom_site_fract_y
_atom_site_fract_z
_atom_site_U_iso_or_equiv
_atom_site_adp_type
_atom_site_occupancy
_atom_site_symmetry_multiplicity
_atom_site_calc_flag
_atom_site_refinement_flags
C1 C 0.8223(12) 0.6357(10) 0.6304(7) 0.039(3) Uiso 1 1 d .
C2 C 0.8199(14) 0.6278(11) 0.7002(8) 0.052(4) Uiso 1 1 d .
H2 H 0.7501 0.5933 0.7186 0.062 Uiso 1 1 calc R
C3 C 0.9176(14) 0.6696(12) 0.7416(8) 0.053(4) Uiso 1 1 d .
C4 C 1.0132(17) 0.7192(13) 0.7160(9) 0.068(5) Uiso 1 1 d .
H4 H 1.0834 0.7459 0.7451 0.082 Uiso 1 1 calc R
C5 C 1.0122(15) 0.7324(12) 0.6479(8) 0.060(4) Uiso 1 1 d .
H5 H 1.0792 0.7710 0.6300 0.072 Uiso 1 1 calc R
C6 C 0.9145(13) 0.6898(10) 0.6055(7) 0.043(3) Uiso 1 1 d .
C7 C 0.9301(12) 0.7125(11) 0.5318(7) 0.034(3) Uiso 1 1 d .
C9 C 1.2825(12) 0.6318(10) 1.1050(7) 0.038(3) Uiso 1 1 d .
C10 C 1.2680(13) 0.6198(10) 1.1699(7) 0.043(3) Uiso 1 1 d .
H10 H 1.2018 0.5759 1.1835 0.052 Uiso 1 1 calc R
C11 C 1.3489(13) 0.6712(10) 1.2177(7) 0.043(3) Uiso 1 1 d .
C12 C 1.4403(15) 0.7331(12) 1.1979(8) 0.056(4) Uiso 1 1 d .
H12 H 1.4974 0.7675 1.2307 0.067 Uiso 1 1 calc R
C13 C 1.4534(14) 0.7481(11) 1.1306(7) 0.052(4) Uiso 1 1 d .
H13 H 1.5176 0.7938 1.1169 0.063 Uiso 1 1 calc R
C14 C 1.3728(12) 0.6962(10) 1.0831(7) 0.040(3) Uiso 1 1 d .
C15 C 1.3932(13) 0.7163(11) 1.0100(7) 0.036(3) Uiso 1 1 d .
C16 C 1.3335(15) 0.6652(11) 1.2902(8) 0.048(4) Uiso 1 1 d .
C17 C 1.0485(15) 0.4553(11) 0.6383(8) 0.053(4) Uiso 1 1 d .
H17 H 0.9607 0.4322 0.6317 0.063 Uiso 1 1 calc R
C18 C 1.2228(17) 0.5253(13) 0.5974(9) 0.062(4) Uiso 1 1 d .
H18 H 1.2629 0.5558 0.5613 0.075 Uiso 1 1 calc R
C19 C 1.1129(14) 0.4459(11) 0.7002(8) 0.055(4) Uiso 1 1 d .
H19 H 1.0698 0.4167 0.7358 0.066 Uiso 1 1 calc R
C20 C 1.2959(17) 0.5147(12) 0.6598(8) 0.064(4) Uiso 1 1 d .
H20 H 1.3854 0.5337 0.6648 0.076 Uiso 1 1 calc R
C21 C 1.2392(13) 0.4778(11) 0.7123(7) 0.045(4) Uiso 1 1 d .
C22 C 1.3073(13) 0.4755(10) 0.7790(7) 0.043(3) Uiso 1 1 d .
C23 C 1.4157(15) 0.5335(12) 0.7957(8) 0.056(4) Uiso 1 1 d .
H23 H 1.4521 0.5726 0.7619 0.067 Uiso 1 1 calc R
C24 C 1.2654(15) 0.4171(12) 0.8287(8) 0.057(4) Uiso 1 1 d .
H24 H 1.1925 0.3733 0.8187 0.068 Uiso 1 1 calc R
C25 C 1.4714(14) 0.5358(11) 0.8591(8) 0.050(4) Uiso 1 1 d .
H25 H 1.5448 0.5789 0.8694 0.060 Uiso 1 1 calc R
C26 C 1.3260(14) 0.4196(11) 0.8938(8) 0.050(4) Uiso 1 1 d .
H26 H 1.2944 0.3781 0.9278 0.060 Uiso 1 1 calc R
Cu1 Cu 0.68462(19) 0.35621(15) 0.59709(8) 0.0549(6) Uani 1 1 d .
Cu2 Cu 0.9773(2) 0.64937(16) 0.93583(9) 0.0603(7) Uani 1 1 d .
Cu3 Cu 1.0000 0.5000 0.5000 0.0492(8) Uani 1 2 d S
Cu4 Cu 1.5000 0.5000 1.0000 0.0435(7) Uani 1 2 d S
N1 N 1.1016(13) 0.4950(9) 0.5866(5) 0.050(3) Uani 1 1 d .
N2 N 1.4284(12) 0.4803(8) 0.9085(5) 0.042(3) Uani 1 1 d .
O1 O 0.7743(9) 0.4756(7) 0.5590(4) 0.047(2) Uani 1 1 d .
O2 O 0.6766(11) 0.6347(9) 0.5201(6) 0.072(3) Uani 1 1 d .
O3 O 0.6012(11) 0.5407(9) 0.6140(6) 0.071(3) Uani 1 1 d .
O4 O 0.9816(9) 0.6500(7) 0.4980(4) 0.045(2) Uani 1 1 d .
O5 O 0.9038(10) 0.8000(7) 0.5131(4) 0.054(3) Uani 1 1 d .
O8 O 1.1512(10) 0.6217(8) 0.9882(5) 0.060(3) Uani 1 1 d .
O9 O 0.9145(10) 0.4859(8) 0.9248(5) 0.057(3) Uani 1 1 d .
O10 O 1.2806(11) 0.4788(8) 1.0278(5) 0.058(3) Uani 1 1 d .
O11 O 1.4558(9) 0.6525(7) 0.9821(4) 0.047(2) Uani 1 1 d .
O12 O 1.3537(10) 0.7987(7) 0.9884(4) 0.051(3) Uani 1 1 d .
O13 O 1.2404(10) 0.6183(8) 1.3089(5) 0.061(3) Uani 1 1 d .
O14 O 1.4071(12) 0.7081(9) 1.3327(4) 0.074(3) Uani 1 1 d .
S1 S 0.7057(4) 0.5693(3) 0.5766(2) 0.0505(10) Uani 1 1 d .
S2 S 1.1907(4) 0.5548(3) 1.04403(18) 0.0484(10) Uani 1 1 d .
O6 O 0.8363(15) 0.6689(12) 0.8468(6) 0.107(5) Uani 1 1 d .
O7 O 1.0409(14) 0.6540(11) 0.8483(5) 0.093(4) Uani 1 1 d .
C8 C 0.9271(19) 0.6629(14) 0.8192(10) 0.066(5) Uiso 1 1 d .
O1W O 0.831(2) 0.6617(19) 0.9242(13) 0.028(6) Uiso 0.30 1 d P

loop_
_atom_site_aniso_label
_atom_site_aniso_U_11
_atom_site_aniso_U_22
_atom_site_aniso_U_33
_atom_site_aniso_U_23
_atom_site_aniso_U_13
_atom_site_aniso_U_12
Cu1 0.0797(14) 0.0619(13) 0.0218(11) -0.0020(8) -0.0011(9) -0.0119(10)
Cu2 0.0867(15) 0.0696(13) 0.0220(11) -0.0010(9) -0.0082(9) -0.0016(11)
Cu3 0.0800(19) 0.0454(15) 0.0171(13) -0.0018(11) -0.0218(12) 0.0057(13)
Cu4 0.0661(17) 0.0478(15) 0.0129(13) -0.0022(10) -0.0164(11) 0.0053(12)
N1 0.088(10) 0.052(7) 0.008(6) 0.012(5) -0.006(6) -0.003(7)
N2 0.066(8) 0.048(7) 0.011(6) 0.004(5) -0.008(5) 0.005(6)
O1 0.057(6) 0.049(6) 0.034(5) -0.011(4) -0.006(4) -0.005(5)
O2 0.072(7) 0.069(7) 0.071(8) 0.008(6) -0.022(6) 0.003(6)
O3 0.062(7) 0.067(7) 0.085(9) 0.001(6) 0.004(6) 0.003(6)
O4 0.078(7) 0.038(5) 0.017(5) 0.000(4) -0.003(4) 0.002(5)
O5 0.085(7) 0.043(6) 0.032(6) 0.003(5) 0.004(5) 0.012(5)
O8 0.074(7) 0.074(7) 0.028(6) 0.012(5) -0.013(5) -0.012(6)
O9 0.063(7) 0.070(7) 0.035(6) 0.006(5) -0.007(5) -0.008(5)
O10 0.076(7) 0.052(6) 0.044(6) -0.010(5) -0.006(5) 0.002(6)
O11 0.071(6) 0.048(6) 0.020(5) 0.005(4) -0.001(4) 0.008(5)
O12 0.082(7) 0.042(6) 0.027(5) 0.009(4) -0.003(5) 0.014(5)
O13 0.075(7) 0.084(8) 0.022(5) 0.005(5) -0.004(5) -0.005(6)
O14 0.108(9) 0.098(9) 0.014(5) -0.010(5) -0.009(5) -0.040(7)
S1 0.054(2) 0.051(2) 0.044(2) 0.004(2) -0.0058(19) 0.0028(19)
S2 0.063(3) 0.054(2) 0.025(2) -0.0002(18) -0.0110(18) -0.008(2)
O6 0.144(13) 0.135(12) 0.047(8) 0.024(8) 0.036(8) 0.052(10)
O7 0.113(10) 0.139(12) 0.026(6) 0.014(7) -0.001(6) -0.013(9)

loop_
_atom_type_symbol
_atom_type_description
_atom_type_scat_dispersion_real
_atom_type_scat_dispersion_imag
_atom_type_scat_source
C C 0.0040 0.0020 'International Tables Vol C Tables 4.2.6.8 and 6.1.1.4'
H H 0.0000 0.0000 'International Tables Vol C Tables 4.2.6.8 and 6.1.1.4'
Cu Cu 0.2862 1.4771 'International Tables Vol C Tables 4.2.6.8 and 6.1.1.4'
N N 0.0076 0.0040 'International Tables Vol C Tables 4.2.6.8 and 6.1.1.4'
O O 0.0133 0.0073 'International Tables Vol C Tables 4.2.6.8 and 6.1.1.4'
S S 0.1434 0.1473 'International Tables Vol C Tables 4.2.6.8 and 6.1.1.4'

loop_
_geom_angle_atom_site_label_1
_geom_angle_atom_site_label_2
_geom_angle_atom_site_label_3
_geom_angle
_geom_angle_site_symmetry_1
_geom_angle_site_symmetry_3
C6 C1 C2 119.6(13) . .
C6 C1 S1 120.6(11) . .
C2 C1 S1 119.7(10) . .
C3 C2 C1 119.7(14) . .
C4 C3 C2 120.1(16) . .
C4 C3 C8 115.8(15) . .
C2 C3 C8 124.1(14) . .
C3 C4 C5 120.6(17) . .
C4 C5 C6 119.8(15) . .
C1 C6 C5 120.0(14) . .
C1 C6 C7 127.8(13) . .
C5 C6 C7 112.2(12) . .
O4 C7 O5 123.8(13) . .
O4 C7 C6 119.8(12) . .
O5 C7 C6 115.8(12) . .
C10 C9 C14 122.1(13) . .
C10 C9 S2 119.9(11) . .
C14 C9 S2 117.9(11) . .
C9 C10 C11 120.0(13) . .
C12 C11 C10 119.3(14) . .
C12 C11 C16 117.9(14) . .
C10 C11 C16 122.6(13) . .
C11 C12 C13 120.9(15) . .
C12 C13 C14 119.5(14) . .
C9 C14 C13 118.2(13) . .
C9 C14 C15 125.3(12) . .
C13 C14 C15 116.5(12) . .
O12 C15 O11 128.2(13) . .
O12 C15 C14 115.0(12) . .
O11 C15 C14 116.4(12) . .
O14 C16 O13 118.1(15) . .
O14 C16 C11 122.8(14) . .
O13 C16 C11 119.1(14) . .
O14 C16 Cu1 58.4(8) . 3_767
O13 C16 Cu1 60.1(8) . 3_767
C11 C16 Cu1 175.7(11) . 3_767
N1 C17 C19 123.1(15) . .
N1 C18 C20 122.9(16) . .
C17 C19 C21 120.8(15) . .
C21 C20 C18 119.6(16) . .
C20 C21 C19 116.8(15) . .
C20 C21 C22 121.3(14) . .
C19 C21 C22 121.9(13) . .
C24 C22 C23 116.4(14) . .
C24 C22 C21 121.7(13) . .
C23 C22 C21 121.9(13) . .
C25 C23 C22 120.7(15) . .
C22 C24 C26 121.7(15) . .
N2 C25 C23 122.9(14) . .
N2 C26 C24 119.9(14) . .
O12 Cu1 O14 113.8(4) 2_746 3_767
O12 Cu1 O13 163.1(5) 2_746 3_767
O14 Cu1 O13 64.4(4) 3_767 3_767
O12 Cu1 O1 92.0(4) 2_746 .
O14 Cu1 O1 151.8(4) 3_767 .
O13 Cu1 O1 94.2(4) 3_767 .
O12 Cu1 C16 144.6(5) 2_746 3_767
O14 Cu1 C16 32.2(5) 3_767 3_767
O13 Cu1 C16 32.3(4) 3_767 3_767
O1 Cu1 C16 123.4(5) . 3_767
O12 Cu1 S1 106.1(3) 2_746 .
O14 Cu1 S1 125.3(4) 3_767 .
O13 Cu1 S1 86.7(3) 3_767 .
O1 Cu1 S1 29.7(3) . .
C16 Cu1 S1 106.1(4) 3_767 .
O1W Cu2 O5 67.7(10) . 4_576
O1W Cu2 O7 106.1(11) . .
O5 Cu2 O7 157.2(5) 4_576 .
O1W Cu2 O8 157.1(10) . .
O5 Cu2 O8 92.5(4) 4_576 .
O7 Cu2 O8 96.6(5) . .
O1W Cu2 O6 44.8(10) . .
O5 Cu2 O6 109.3(5) 4_576 .
O7 Cu2 O6 61.3(5) . .
O8 Cu2 O6 157.6(5) . .
O1W Cu2 O9 79.2(10) . .
O5 Cu2 O9 106.2(4) 4_576 .
O7 Cu2 O9 93.5(5) . .
O8 Cu2 O9 96.5(4) . .
O6 Cu2 O9 82.5(5) . .
O1W Cu2 C8 73.5(11) . .
O5 Cu2 C8 135.4(6) 4_576 .
O7 Cu2 C8 32.6(6) . .
O8 Cu2 C8 129.0(6) . .
O6 Cu2 C8 28.7(5) . .
O9 Cu2 C8 86.6(5) . .
N1 Cu3 N1 180.000(3) 3_766 .
N1 Cu3 O4 95.4(4) 3_766 3_766
N1 Cu3 O4 84.6(4) . 3_766
N1 Cu3 O4 84.6(4) 3_766 .
N1 Cu3 O4 95.4(4) . .
O4 Cu3 O4 180.000(2) 3_766 .
N2 Cu4 N2 180.000(4) 3_867 .
N2 Cu4 O11 84.7(4) 3_867 3_867
N2 Cu4 O11 95.3(4) . 3_867
N2 Cu4 O11 95.3(4) 3_867 .
N2 Cu4 O11 84.7(4) . .
O11 Cu4 O11 180.0(5) 3_867 .
N2 Cu4 O10 94.8(4) 3_867 .
N2 Cu4 O10 85.2(4) . .
O11 Cu4 O10 92.6(4) 3_867 .
O11 Cu4 O10 87.4(4) . .
N2 Cu4 O10 85.2(4) 3_867 3_867
N2 Cu4 O10 94.8(4) . 3_867
O11 Cu4 O10 87.4(4) 3_867 3_867
O11 Cu4 O10 92.6(4) . 3_867
O10 Cu4 O10 180.000(1) . 3_867
C18 N1 C17 116.7(13) . .
C18 N1 Cu3 124.5(10) . .
C17 N1 Cu3 118.8(11) . .
C26 N2 C25 118.3(12) . .
C26 N2 Cu4 121.0(9) . .
C25 N2 Cu4 120.2(10) . .
S1 O1 Cu1 108.1(5) . .
C7 O4 Cu3 134.9(9) . .
C7 O5 Cu2 118.6(9) . 4_575
S2 O8 Cu2 132.8(6) . .
S2 O9 Cu2 123.1(6) 3_767 .
S2 O10 Cu4 128.5(6) . .
C15 O11 Cu4 134.3(9) . .
C15 O12 Cu1 135.6(9) . 2_756
C16 O13 Cu1 87.5(9) . 3_767
C16 O14 Cu1 89.4(10) . 3_767
O3 S1 O2 117.5(7) . .
O3 S1 O1 108.0(6) . .
O2 S1 O1 112.5(7) . .
O3 S1 C1 108.5(7) . .
O2 S1 C1 105.5(7) . .
O1 S1 C1 103.9(6) . .
O3 S1 Cu1 65.8(5) . .
O2 S1 Cu1 133.9(5) . .
O1 S1 Cu1 42.2(4) . .
C1 S1 Cu1 117.0(5) . .
O9 S2 O10 112.5(7) 3_767 .
O9 S2 O8 113.4(6) 3_767 .
O10 S2 O8 113.1(7) . .
O9 S2 C9 107.2(6) 3_767 .
O10 S2 C9 103.7(6) . .
O8 S2 C9 106.0(6) . .
C8 O6 O1W 125.9(19) . .
C8 O6 Cu2 82.6(14) . .
O1W O6 Cu2 43.3(10) . .
C8 O7 Cu2 92.3(12) . .
O6 C8 O7 124(2) . .
O6 C8 C3 120.4(18) . .
O7 C8 C3 115.8(16) . .
O6 C8 Cu2 68.8(13) . .
O7 C8 Cu2 55.0(9) . .
C3 C8 Cu2 170.9(13) . .
Cu2 O1W O6 91.8(14) . .

loop_
_geom_bond_atom_site_label_1
_geom_bond_atom_site_label_2
_geom_bond_distance
_geom_bond_site_symmetry_2
C1 C6 1.289(17) .
C1 C2 1.37(2) .
C1 S1 1.725(14) .
C2 C3 1.33(2) .
C3 C4 1.29(2) .
C3 C8 1.51(2) .
C4 C5 1.34(2) .
C5 C6 1.34(2) .
C6 C7 1.489(19) .
C7 O4 1.187(15) .
C7 O5 1.201(15) .
C9 C10 1.296(18) .
C9 C14 1.327(17) .
C9 S2 1.743(13) .
C10 C11 1.352(19) .
C11 C12 1.301(19) .
C11 C16 1.44(2) .
C12 C13 1.346(19) .
C13 C14 1.348(19) .
C14 C15 1.483(18) .
C15 O12 1.190(15) .
C15 O11 1.193(15) .
C16 O14 1.194(17) .
C16 O13 1.199(16) .
C16 Cu1 2.240(16) 3_767
C17 N1 1.290(18) .
C17 C19 1.32(2) .
C18 N1 1.279(19) .
C18 C20 1.37(2) .
C19 C21 1.337(19) .
C20 C21 1.31(2) .
C21 C22 1.41(2) .
C22 C24 1.323(19) .
C22 C23 1.336(19) .
C23 C25 1.31(2) .
C24 C26 1.36(2) .
C25 N2 1.302(18) .
C26 N2 1.302(18) .
Cu1 O12 1.831(8) 2_746
Cu1 O14 1.908(10) 3_767
Cu1 O13 1.944(9) 3_767
Cu1 O1 1.958(9) .
Cu1 C16 2.240(16) 3_767
Cu1 S1 2.769(4) .
Cu2 O1W 1.48(2) .
Cu2 O5 1.857(9) 4_576
Cu2 O7 1.879(11) .
Cu2 O8 1.977(10) .
Cu2 O6 2.153(14) .
Cu2 O9 2.192(10) .
Cu2 C8 2.290(19) .
Cu3 N1 1.892(10) 3_766
Cu3 N1 1.892(10) .
Cu3 O4 1.930(9) 3_766
Cu3 O4 1.930(9) .
Cu4 N2 1.879(10) 3_867
Cu4 N2 1.879(10) .
Cu4 O11 2.027(9) 3_867
Cu4 O11 2.027(9) .
Cu4 O10 2.340(11) .
Cu4 O10 2.340(11) 3_867
O1 S1 1.442(10) .
O2 S1 1.392(12) .
O3 S1 1.385(12) .
O5 Cu2 1.857(9) 4_575
O8 S2 1.413(10) .
O9 S2 1.372(10) 3_767
O10 S2 1.386(11) .
O12 Cu1 1.831(8) 2_756
O13 Cu1 1.944(9) 3_767
O14 Cu1 1.908(10) 3_767
S2 O9 1.372(11) 3_767
O6 C8 1.107(19) .
O6 O1W 1.52(3) .
O7 C8 1.24(2) .
